data_1504045
loop_
_publ_author_name
'Wang, Xiao-Na'
'Shao, Pan-Lin'
'Lv, Hui'
'Ye, Song'

_publ_section_title
;
 Enantioselective synthesis of beta-trifluoromethyl-beta-lactones via
 NHC-catalyzed ketene-ketone cycloaddition reactions.
;
_journal_issue 18
_journal_name_full 'Organic letters'
_journal_page_first 4029
_journal_page_last 4031
_journal_paper_doi 10.1021/ol901290z
_journal_volume 11
_journal_year 2009
_chemical_absolute_configuration ad
_chemical_formula_sum 'C18 H14 Cl F3 O2'
_chemical_formula_weight 354.74
_chemical_name_systematic
; 
 ? 
;
_space_group_IT_number 4
_symmetry_cell_setting monoclinic
_symmetry_space_group_name_Hall 'P 2yb'
_symmetry_space_group_name_H-M 'P 1 21 1'
_atom_sites_solution_hydrogens geom
_atom_sites_solution_primary direct
_atom_sites_solution_secondary difmap
_audit_creation_method SHELXL-97
_cell_angle_alpha 90.00
_cell_angle_beta 95.01(3)
_cell_angle_gamma 90.00
_cell_formula_units_Z 2
_cell_length_a 6.2698(13)
_cell_length_b 7.4785(15)
_cell_length_c 17.432(4)
_cell_measurement_reflns_used 2731
_cell_measurement_temperature 173(2)
_cell_measurement_theta_max 27.48
_cell_measurement_theta_min 2.72
_cell_volume 814.2(3)
_computing_cell_refinement 'CrystalClear (Rigaku Inc., 2008)'
_computing_data_collection 'CrystalClear (Rigaku Inc., 2008)'
_computing_data_reduction 'CrystalClear (Rigaku Inc., 2008)'
_computing_molecular_graphics 'XP in Siemens SHELXTL (Sheldrick, 1994)'
_computing_publication_material 'SHELX97 (Sheldrick, 1997)'
_computing_structure_refinement 'SHELXL-97 (Sheldrick, 1997)'
_computing_structure_solution 'SHELXS-97 (Sheldrick, 1990)'
_diffrn_ambient_temperature 173(2)
_diffrn_detector_area_resol_mean 28.5714
_diffrn_measured_fraction_theta_full 0.999
_diffrn_measured_fraction_theta_max 0.999
_diffrn_measurement_device_type 'Saturn724+ CCD'
_diffrn_measurement_method '\w scans at fixed \c = 45\%'
_diffrn_radiation_monochromator graphite
_diffrn_radiation_source 'fine-focus sealed tube'
_diffrn_radiation_type MoK\a
_diffrn_radiation_wavelength 0.71073
_diffrn_reflns_av_R_equivalents 0.0270
_diffrn_reflns_av_sigmaI/netI 0.0266
_diffrn_reflns_limit_h_max 8
_diffrn_reflns_limit_h_min -8
_diffrn_reflns_limit_k_max 9
_diffrn_reflns_limit_k_min -9
_diffrn_reflns_limit_l_max 22
_diffrn_reflns_limit_l_min -22
_diffrn_reflns_number 9947
_diffrn_reflns_theta_full 27.47
_diffrn_reflns_theta_max 27.47
_diffrn_reflns_theta_min 2.97
_exptl_absorpt_coefficient_mu 0.273
_exptl_absorpt_correction_T_max 0.9679
_exptl_absorpt_correction_T_min 0.9176
_exptl_absorpt_correction_type multi-scan
_exptl_absorpt_process_details 'CrystalClear (Rigaku Inc., 2008)'
_exptl_crystal_colour colorless
_exptl_crystal_density_diffrn 1.447
_exptl_crystal_density_method 'not measured'
_exptl_crystal_description pillar
_exptl_crystal_F_000 364
_exptl_crystal_size_max 0.32
_exptl_crystal_size_mid 0.21
_exptl_crystal_size_min 0.12
_refine_diff_density_max 0.206
_refine_diff_density_min -0.140
_refine_diff_density_rms 0.037
_refine_ls_abs_structure_details 'Flack H D (1983), Acta Cryst. A39, 876-881'
_refine_ls_abs_structure_Flack 0.06(6)
_refine_ls_extinction_method none
_refine_ls_goodness_of_fit_ref 1.053
_refine_ls_hydrogen_treatment constr
_refine_ls_matrix_type full
_refine_ls_number_parameters 219
_refine_ls_number_reflns 3595
_refine_ls_number_restraints 1
_refine_ls_restrained_S_all 1.053
_refine_ls_R_factor_all 0.0410
_refine_ls_R_factor_gt 0.0376
_refine_ls_shift/su_max 0.047
_refine_ls_shift/su_mean 0.001
_refine_ls_structure_factor_coef Fsqd
_refine_ls_weighting_details 'calc w=1/[\s^2^(Fo^2^)+(0.0388P)^2^+0.1780P] where P=(Fo^2^+2Fc^2^)/3'
_refine_ls_weighting_scheme calc
_refine_ls_wR_factor_gt 0.0845
_refine_ls_wR_factor_ref 0.0868
_reflns_number_gt 3377
_reflns_number_total 3595
_reflns_threshold_expression >2sigma(I)
_cod_data_source_file ol901290z_si_002.cif
_cod_data_source_block sa13
_cod_depositor_comments
;
The following automatic conversions were performed:

'_exptl_absorpt_correction_type' value 'Multi-scan' changed to
'multi-scan' according to
/home/saulius/struct/CIF-dictionaries/cif_core.dic dictionary named
'cif_core.dic' version 2.4.2 from 2011-04-26.

Automatic conversion script
Id: cif_fix_values 1715 2011-07-08 13:25:40Z adriana 
;
_cod_original_sg_symbol_H-M P2(1)
_cod_database_code 1504045

loop_
_symmetry_equiv_pos_as_xyz
'x, y, z'
'-x, y+1/2, -z'

loop_
_atom_site_label
_atom_site_type_symbol
_atom_site_fract_x
_atom_site_fract_y
_atom_site_fract_z
_atom_site_U_iso_or_equiv
_atom_site_adp_type
_atom_site_occupancy
_atom_site_symmetry_multiplicity
_atom_site_calc_flag
_atom_site_refinement_flags
Cl1 Cl 0.41850(11) 0.89230(8) 0.91697(3) 0.05674(17) Uani 1 1 d .
F1 F 0.1416(2) 0.71420(17) 1.27604(7) 0.0469(3) Uani 1 1 d .
F2 F -0.1459(2) 0.82553(17) 1.31552(7) 0.0471(3) Uani 1 1 d .
F3 F -0.1571(2) 0.69552(18) 1.20539(8) 0.0552(4) Uani 1 1 d .
O1 O -0.2036(2) 1.06797(19) 1.20320(8) 0.0351(3) Uani 1 1 d .
O2 O -0.2448(2) 1.3199(2) 1.27539(8) 0.0422(3) Uani 1 1 d .
C1 C 0.0924(3) 1.1382(2) 1.26754(10) 0.0287(4) Uani 1 1 d .
C2 C 0.0052(3) 0.9786(3) 1.21364(11) 0.0307(4) Uani 1 1 d .
C3 C -0.1384(3) 1.2010(3) 1.25550(11) 0.0329(4) Uani 1 1 d .
C4 C 0.2331(3) 1.2684(3) 1.22658(11) 0.0333(4) Uani 1 1 d .
H4A H 0.2517 1.3789 1.2566 0.050 Uiso 1 1 calc R
H4B H 0.1643 1.2959 1.1753 0.050 Uiso 1 1 calc R
H4C H 0.3733 1.2137 1.2216 0.050 Uiso 1 1 calc R
C5 C -0.0375(3) 0.8020(3) 1.25334(12) 0.0388(4) Uani 1 1 d .
C6 C 0.1850(3) 1.1013(2) 1.34929(10) 0.0300(4) Uani 1 1 d .
C7 C 0.3905(3) 1.0299(3) 1.36197(11) 0.0329(4) Uani 1 1 d .
H7A H 0.4682 0.9998 1.3194 0.039 Uiso 1 1 calc R
C8 C 0.4822(3) 1.0025(3) 1.43632(11) 0.0357(4) Uani 1 1 d .
H8A H 0.6222 0.9532 1.4438 0.043 Uiso 1 1 calc R
C9 C 0.3738(3) 1.0456(3) 1.50023(11) 0.0366(4) Uani 1 1 d .
C10 C 0.1691(3) 1.1154(3) 1.48690(12) 0.0402(5) Uani 1 1 d .
H10A H 0.0912 1.1446 1.5296 0.048 Uiso 1 1 calc R
C11 C 0.0748(3) 1.1440(3) 1.41261(11) 0.0364(4) Uani 1 1 d .
H11A H -0.0653 1.1929 1.4052 0.044 Uiso 1 1 calc R
C12 C 0.4790(4) 1.0189(3) 1.58066(12) 0.0475(5) Uani 1 1 d .
H12A H 0.3728 1.0355 1.6181 0.071 Uiso 1 1 calc R
H12B H 0.5947 1.1062 1.5906 0.071 Uiso 1 1 calc R
H12C H 0.5380 0.8976 1.5855 0.071 Uiso 1 1 calc R
C13 C 0.1047(3) 0.9509(2) 1.13878(11) 0.0319(4) Uani 1 1 d .
C14 C 0.3081(3) 0.8772(3) 1.13857(11) 0.0388(4) Uani 1 1 d .
H14A H 0.3819 0.8389 1.1856 0.047 Uiso 1 1 calc R
C15 C 0.4045(3) 0.8588(3) 1.07043(12) 0.0420(5) Uani 1 1 d .
H15A H 0.5435 0.8082 1.0705 0.050 Uiso 1 1 calc R
C16 C 0.2964(4) 0.9150(3) 1.00261(11) 0.0411(5) Uani 1 1 d .
C17 C 0.0946(4) 0.9889(3) 1.00100(11) 0.0427(5) Uani 1 1 d .
H17A H 0.0223 1.0272 0.9537 0.051 Uiso 1 1 calc R
C18 C -0.0014(3) 1.0068(3) 1.06917(11) 0.0371(4) Uani 1 1 d .
H18A H -0.1404 1.0575 1.0686 0.045 Uiso 1 1 calc R

loop_
_atom_site_aniso_label
_atom_site_aniso_U_11
_atom_site_aniso_U_22
_atom_site_aniso_U_33
_atom_site_aniso_U_23
_atom_site_aniso_U_13
_atom_site_aniso_U_12
Cl1 0.0786(4) 0.0533(3) 0.0416(3) -0.0112(3) 0.0240(3) -0.0093(3)
F1 0.0551(7) 0.0356(6) 0.0497(7) 0.0066(6) 0.0018(6) 0.0066(6)
F2 0.0513(7) 0.0467(7) 0.0448(7) 0.0063(6) 0.0128(6) -0.0080(6)
F3 0.0686(8) 0.0423(7) 0.0530(8) -0.0015(6) -0.0040(7) -0.0213(7)
O1 0.0281(6) 0.0406(8) 0.0362(7) -0.0011(6) 0.0000(5) 0.0018(6)
O2 0.0371(7) 0.0465(8) 0.0435(8) -0.0015(7) 0.0058(6) 0.0112(6)
C1 0.0275(8) 0.0307(9) 0.0283(9) -0.0014(7) 0.0046(7) 0.0018(7)
C2 0.0281(8) 0.0333(9) 0.0301(9) 0.0018(8) -0.0001(7) 0.0017(7)
C3 0.0322(8) 0.0353(10) 0.0317(9) 0.0026(8) 0.0053(7) -0.0001(8)
C4 0.0352(9) 0.0320(10) 0.0327(9) 0.0017(8) 0.0030(7) -0.0047(8)
C5 0.0423(10) 0.0354(10) 0.0382(10) -0.0013(9) 0.0008(9) -0.0059(9)
C6 0.0298(8) 0.0297(9) 0.0305(9) -0.0020(7) 0.0027(7) -0.0022(7)
C7 0.0342(9) 0.0333(10) 0.0315(9) -0.0014(8) 0.0046(7) 0.0008(8)
C8 0.0357(9) 0.0334(10) 0.0372(10) 0.0029(8) -0.0020(8) 0.0023(8)
C9 0.0470(11) 0.0317(10) 0.0306(9) 0.0007(8) -0.0002(8) -0.0044(9)
C10 0.0433(11) 0.0468(12) 0.0312(10) -0.0024(9) 0.0083(8) -0.0010(9)
C11 0.0331(9) 0.0419(11) 0.0346(10) -0.0010(8) 0.0053(8) 0.0017(8)
C12 0.0672(15) 0.0422(12) 0.0318(10) 0.0040(9) -0.0028(9) 0.0026(11)
C13 0.0364(9) 0.0295(9) 0.0297(9) -0.0021(7) 0.0020(7) -0.0010(7)
C14 0.0381(10) 0.0440(11) 0.0339(9) -0.0005(9) -0.0002(8) 0.0053(9)
C15 0.0411(10) 0.0434(12) 0.0421(11) -0.0098(9) 0.0074(8) 0.0008(9)
C16 0.0554(12) 0.0354(11) 0.0338(10) -0.0080(9) 0.0110(8) -0.0068(10)
C17 0.0574(13) 0.0406(11) 0.0293(10) -0.0017(9) -0.0006(9) 0.0010(10)
C18 0.0396(10) 0.0368(11) 0.0343(10) -0.0013(8) 0.0002(8) 0.0034(8)

loop_
_atom_type_symbol
_atom_type_description
_atom_type_scat_dispersion_real
_atom_type_scat_dispersion_imag
_atom_type_scat_source
C C 0.0033 0.0016 'International Tables Vol C Tables 4.2.6.8 and 6.1.1.4'
H H 0.0000 0.0000 'International Tables Vol C Tables 4.2.6.8 and 6.1.1.4'
O O 0.0106 0.0060 'International Tables Vol C Tables 4.2.6.8 and 6.1.1.4'
F F 0.0171 0.0103 'International Tables Vol C Tables 4.2.6.8 and 6.1.1.4'
Cl Cl 0.1484 0.1585 'International Tables Vol C Tables 4.2.6.8 and 6.1.1.4'

loop_
_geom_angle_atom_site_label_1
_geom_angle_atom_site_label_2
_geom_angle_atom_site_label_3
_geom_angle
C3 O1 C2 92.10(13)
C6 C1 C3 117.92(15)
C6 C1 C4 111.40(15)
C3 C1 C4 108.64(15)
C6 C1 C2 120.22(15)
C3 C1 C2 82.89(14)
C4 C1 C2 112.64(15)
O1 C2 C13 112.77(15)
O1 C2 C5 105.10(15)
C13 C2 C5 112.07(16)
O1 C2 C1 89.32(14)
C13 C2 C1 117.94(15)
C5 C2 C1 116.60(14)
O2 C3 O1 126.23(17)
O2 C3 C1 138.43(19)
O1 C3 C1 95.25(14)
C1 C4 H4A 109.5
C1 C4 H4B 109.5
H4A C4 H4B 109.5
C1 C4 H4C 109.5
H4A C4 H4C 109.5
H4B C4 H4C 109.5
F1 C5 F3 107.73(17)
F1 C5 F2 107.38(16)
F3 C5 F2 106.69(16)
F1 C5 C2 112.65(16)
F3 C5 C2 110.08(16)
F2 C5 C2 112.02(17)
C11 C6 C7 118.61(17)
C11 C6 C1 121.91(16)
C7 C6 C1 119.42(16)
C8 C7 C6 120.44(18)
C8 C7 H7A 119.8
C6 C7 H7A 119.8
C7 C8 C9 121.46(19)
C7 C8 H8A 119.3
C9 C8 H8A 119.3
C10 C9 C8 117.56(17)
C10 C9 C12 121.92(19)
C8 C9 C12 120.51(19)
C9 C10 C11 121.70(18)
C9 C10 H10A 119.1
C11 C10 H10A 119.1
C6 C11 C10 120.22(18)
C6 C11 H11A 119.9
C10 C11 H11A 119.9
C9 C12 H12A 109.5
C9 C12 H12B 109.5
H12A C12 H12B 109.5
C9 C12 H12C 109.5
H12A C12 H12C 109.5
H12B C12 H12C 109.5
C14 C13 C18 118.95(18)
C14 C13 C2 120.36(17)
C18 C13 C2 120.62(17)
C15 C14 C13 120.70(18)
C15 C14 H14A 119.6
C13 C14 H14A 119.7
C16 C15 C14 119.15(19)
C16 C15 H15A 120.4
C14 C15 H15A 120.4
C15 C16 C17 121.49(19)
C15 C16 Cl1 119.02(17)
C17 C16 Cl1 119.49(17)
C16 C17 C18 119.22(19)
C16 C17 H17A 120.4
C18 C17 H17A 120.4
C17 C18 C13 120.49(19)
C17 C18 H18A 119.8
C13 C18 H18A 119.8

loop_
_geom_bond_atom_site_label_1
_geom_bond_atom_site_label_2
_geom_bond_distance
Cl1 C16 1.745(2)
F1 C5 1.331(2)
F2 C5 1.341(2)
F3 C5 1.337(2)
O1 C3 1.387(2)
O1 C2 1.467(2)
O2 C3 1.181(2)
C1 C6 1.517(2)
C1 C3 1.518(3)
C1 C4 1.532(3)
C1 C2 1.586(3)
C2 C13 1.509(3)
C2 C5 1.525(3)
C4 H4A 0.9800
C4 H4B 0.9800
C4 H4C 0.9800
C6 C11 1.390(3)
C6 C7 1.395(3)
C7 C8 1.387(3)
C7 H7A 0.9500
C8 C9 1.393(3)
C8 H8A 0.9500
C9 C10 1.386(3)
C9 C12 1.510(3)
C10 C11 1.392(3)
C10 H10A 0.9500
C11 H11A 0.9500
C12 H12A 0.9800
C12 H12B 0.9800
C12 H12C 0.9800
C13 C14 1.390(3)
C13 C18 1.396(3)
C14 C15 1.386(3)
C14 H14A 0.9500
C15 C16 1.376(3)
C15 H15A 0.9500
C16 C17 1.378(3)
C17 C18 1.385(3)
C17 H17A 0.9500
C18 H18A 0.9500

loop_
_geom_torsion_atom_site_label_1
_geom_torsion_atom_site_label_2
_geom_torsion_atom_site_label_3
_geom_torsion_atom_site_label_4
_geom_torsion
C3 O1 C2 C13 -125.30(16)
C3 O1 C2 C5 112.34(15)
C3 O1 C2 C1 -5.08(14)
C6 C1 C2 O1 122.93(16)
C3 C1 C2 O1 4.68(13)
C4 C1 C2 O1 -102.60(16)
C6 C1 C2 C13 -121.48(18)
C3 C1 C2 C13 120.26(17)
C4 C1 C2 C13 13.0(2)
C6 C1 C2 C5 16.3(2)
C3 C1 C2 C5 -101.91(17)
C4 C1 C2 C5 150.82(16)
C2 O1 C3 O2 -177.7(2)
C2 O1 C3 C1 5.34(15)
C6 C1 C3 O2 58.1(3)
C4 C1 C3 O2 -69.8(3)
C2 C1 C3 O2 178.7(3)
C6 C1 C3 O1 -125.49(16)
C4 C1 C3 O1 106.58(16)
C2 C1 C3 O1 -4.97(14)
O1 C2 C5 F1 -171.86(15)
C13 C2 C5 F1 65.3(2)
C1 C2 C5 F1 -74.9(2)
O1 C2 C5 F3 67.87(19)
C13 C2 C5 F3 -54.9(2)
C1 C2 C5 F3 164.85(16)
O1 C2 C5 F2 -50.67(19)
C13 C2 C5 F2 -173.48(16)
C1 C2 C5 F2 46.3(2)
C3 C1 C6 C11 -8.1(3)
C4 C1 C6 C11 118.5(2)
C2 C1 C6 C11 -106.5(2)
C3 C1 C6 C7 174.92(17)
C4 C1 C6 C7 -58.5(2)
C2 C1 C6 C7 76.5(2)
C11 C6 C7 C8 0.0(3)
C1 C6 C7 C8 177.09(18)
C6 C7 C8 C9 -0.3(3)
C7 C8 C9 C10 0.6(3)
C7 C8 C9 C12 -178.5(2)
C8 C9 C10 C11 -0.7(3)
C12 C9 C10 C11 178.4(2)
C7 C6 C11 C10 0.0(3)
C1 C6 C11 C10 -177.10(18)
C9 C10 C11 C6 0.4(3)
O1 C2 C13 C14 176.36(17)
C5 C2 C13 C14 -65.3(2)
C1 C2 C13 C14 74.4(2)
O1 C2 C13 C18 -0.4(3)
C5 C2 C13 C18 117.9(2)
C1 C2 C13 C18 -102.4(2)
C18 C13 C14 C15 -0.2(3)
C2 C13 C14 C15 -177.0(2)
C13 C14 C15 C16 0.1(3)
C14 C15 C16 C17 0.0(3)
C14 C15 C16 Cl1 179.84(18)
C15 C16 C17 C18 -0.1(3)
Cl1 C16 C17 C18 -179.94(17)
C16 C17 C18 C13 0.0(3)
C14 C13 C18 C17 0.1(3)
C2 C13 C18 C17 176.92(19)
